data_1572479
loop_
_publ_author_name
'Yoon, Joseph S.'
'Abdellaoui, Mehdi'
'Gembicky, Milan'
'Bertrand, Guy'

_publ_section_title
;
 A carbene-stabilized diphosphorus: a triple-bonded diphosphorus (P[triple
 bond, length as m-dash]P) and a bis(phosphinidene) (P-P) transfer agent.
;
_journal_issue 38
_journal_name_full 'Chemical science'
_journal_page_first 15713
_journal_page_last 15716
_journal_paper_doi 10.1039/d4sc05091f
_journal_volume 15
_journal_year 2024
_chemical_formula_moiety 'C12 H20 P2'
_chemical_formula_sum 'C12 H20 P2'
_chemical_formula_weight 226.22
_space_group_crystal_system triclinic
_space_group_IT_number 2
_space_group_name_Hall '-P 1'
_space_group_name_H-M_alt 'P -1'
_atom_sites_solution_hydrogens geom
_atom_sites_solution_primary dual
_audit_creation_date 2024-07-03
_audit_creation_method
;
Olex2 1.5
(compiled 2024.02.16 svn.r378c4104 for OlexSys, GUI svn.r6928)
;
_audit_update_record
;
2024-07-03 deposited with the CCDC.	2024-09-02 downloaded from the CCDC.
;
_cell_angle_alpha 88.010(2)
_cell_angle_beta 83.733(2)
_cell_angle_gamma 80.367(2)
_cell_formula_units_Z 1
_cell_length_a 5.1758(3)
_cell_length_b 5.3182(3)
_cell_length_c 11.4365(6)
_cell_measurement_reflns_used 9905
_cell_measurement_temperature 100.00
_cell_measurement_theta_max 26.03
_cell_measurement_theta_min 3.59
_cell_volume 308.46(3)
_computing_cell_refinement 'SAINT v8.40B (Bruker, 2019)'
_computing_data_collection 'APEX5 v2023.9-2 (Bruker, 2023)'
_computing_data_reduction 'SAINT v8.40B (Bruker, 2019)'
_computing_molecular_graphics 'Olex2 1.5 (Dolomanov et al., 2009)'
_computing_publication_material 'Olex2 1.5 (Dolomanov et al., 2009)'
_computing_structure_refinement 'XL  (Sheldrick, 2008)'
_computing_structure_solution 'XT (Sheldrick, 2008)'
_diffrn_ambient_temperature 100.00
_diffrn_detector 'Bruker Photon III Area Detector'
_diffrn_detector_area_resol_mean 7.407
_diffrn_detector_type 'CPAD Area Detector'
_diffrn_measured_fraction_theta_full 0.998
_diffrn_measured_fraction_theta_max 0.998
_diffrn_measurement_device 'Fixed Chi Three-Circle Diffractometer'
_diffrn_measurement_device_type 'Bruker D8 Venture'
_diffrn_measurement_method '\w and \f scans'
_diffrn_radiation_monochromator 'Double Bounce Multilayer Mirrors'
_diffrn_radiation_probe x-ray
_diffrn_radiation_type MoK\a
_diffrn_radiation_wavelength 0.71073
_diffrn_radiation_xray_symbol K-L~3~
_diffrn_reflns_av_R_equivalents 0.0482
_diffrn_reflns_av_unetI/netI 0.0532
_diffrn_reflns_Laue_measured_fraction_full 0.998
_diffrn_reflns_Laue_measured_fraction_max 0.998
_diffrn_reflns_limit_h_max 6
_diffrn_reflns_limit_h_min -6
_diffrn_reflns_limit_k_max 6
_diffrn_reflns_limit_k_min -6
_diffrn_reflns_limit_l_max 13
_diffrn_reflns_limit_l_min -13
_diffrn_reflns_number 2333
_diffrn_reflns_point_group_measured_fraction_full 0.998
_diffrn_reflns_point_group_measured_fraction_max 0.998
_diffrn_reflns_theta_full 25.242
_diffrn_reflns_theta_max 25.636
_diffrn_reflns_theta_min 3.585
_diffrn_source 'Micro Focus Rotating Anode'
_diffrn_source_current 50.0
_diffrn_source_power 2.5
_diffrn_source_type 'Bruker TXS'
_diffrn_source_voltage 50.0
_diffrn_standards_number 0
_exptl_absorpt_coefficient_mu 0.315
_exptl_absorpt_correction_type none
_exptl_absorpt_process_details
;
 TWINABS-2012/1 (Bruker,2012) was used for absorption correction.
 
For component 1:
 wR2(int) was 0.1538 before and 0.1019 after correction.
 
For component 2:
 wR2(int) was 0.1526 before and 0.1069 after correction.
 The Ratio of minimum to maximum transmission is 0.35.

Final HKLF 4 output contains 14712 reflections, Rint = 0.0795
 (12262 with I > 3sig(I), Rint = 0.0779)
;
_exptl_crystal_colour colourless
_exptl_crystal_colour_primary colourless
_exptl_crystal_density_diffrn 1.218
_exptl_crystal_description block
_exptl_crystal_F_000 122
_exptl_crystal_size_max 0.15
_exptl_crystal_size_mid 0.15
_exptl_crystal_size_min 0.12
_refine_diff_density_max 0.443
_refine_diff_density_min -0.413
_refine_diff_density_rms 0.078
_refine_ls_extinction_method none
_refine_ls_goodness_of_fit_ref 1.142
_refine_ls_hydrogen_treatment constr
_refine_ls_matrix_type full
_refine_ls_number_parameters 66
_refine_ls_number_reflns 1167
_refine_ls_number_restraints 0
_refine_ls_restrained_S_all 1.142
_refine_ls_R_factor_all 0.0528
_refine_ls_R_factor_gt 0.0490
_refine_ls_shift/su_max 0.001
_refine_ls_shift/su_mean 0.000
_refine_ls_structure_factor_coef Fsqd
_refine_ls_weighting_details 'w=1/[\s^2^(Fo^2^)+(0.0588P)^2^+0.2721P] where P=(Fo^2^+2Fc^2^)/3'
_refine_ls_weighting_scheme calc
_refine_ls_wR_factor_gt 0.1255
_refine_ls_wR_factor_ref 0.1272
_reflns_Friedel_coverage 0.000
_reflns_number_gt 1110
_reflns_number_total 1167
_reflns_threshold_expression 'I > 2\s(I)'
_cod_data_source_file d4sc05091f2.cif
_cod_data_source_block bis(phospholine)
_cod_depositor_comments
;
The following automatic conversions were performed:

data item '_diffrn_radiation_probe' value 'X-ray' was changed to
'x-ray' in accordance with the
/home/data/users/saulius/crontab/automatic-downloads/rss-feeds/RSC/lib/dictionaries/cif_core.dic
dictionary named 'cif_core.dic' version 2.4.2 last updated on
2011-04-26.

Automatic conversion script
Id: cif_fix_values 8170 2020-07-09 18:12:32Z antanas 

 Adding full bibliography for 1572478--1572481.cif.
;
_cod_database_code 1572479
_shelx_shelxl_version_number 2019/1
_shelx_space_group_comment
;
The symmetry employed for this shelxl refinement is uniquely defined
by the following loop, which should always be used as a source of
symmetry information in preference to the above space-group names.
They are only intended as comments.
;
_shelx_estimated_absorpt_t_max 0.963
_shelx_estimated_absorpt_t_min 0.954
_olex2_refinement_description
;
1. Fixed Uiso
 At 1.2 times of:
  All C(H,H) groups
 At 1.5 times of:
  All C(H,H,H) groups
2.a Secondary CH2 refined with riding coordinates:
 C1(H1A,H1B), C4(H4A,H4B)
2.b Idealised Me refined as rotating group:
 C5(H5A,H5B,H5C), C6(H6A,H6B,H6C)
;
_olex2_submission_special_instructions 'No special instructions were received'

loop_
_space_group_symop_operation_xyz
'x, y, z'
'-x, -y, -z'

loop_
_atom_site_label
_atom_site_type_symbol
_atom_site_fract_x
_atom_site_fract_y
_atom_site_fract_z
_atom_site_U_iso_or_equiv
_atom_site_adp_type
_atom_site_occupancy
_atom_site_site_symmetry_order
_atom_site_calc_flag
_atom_site_refinement_flags_posn
_atom_site_refinement_flags_adp
_atom_site_refinement_flags_occupancy
_atom_site_disorder_assembly
_atom_site_disorder_group
P1 P 0.60956(11) 0.61660(11) 0.54864(5) 0.0239(3) Uani 1 1 d . . . . .
C1 C 0.3206(5) 0.7823(5) 0.6453(2) 0.0266(5) Uani 1 1 d . . . . .
H1A H 0.345780 0.957957 0.661193 0.032 Uiso 1 1 calc R U . . .
H1B H 0.157120 0.791929 0.606579 0.032 Uiso 1 1 calc R U . . .
C2 C 0.3016(4) 0.6303(4) 0.7578(2) 0.0236(5) Uani 1 1 d . . . . .
C3 C 0.4909(4) 0.4276(4) 0.7688(2) 0.0231(5) Uani 1 1 d . . . . .
C4 C 0.7012(4) 0.3764(5) 0.6661(2) 0.0252(5) Uani 1 1 d . . . . .
H4A H 0.710285 0.201675 0.636997 0.030 Uiso 1 1 calc R U . . .
H4B H 0.875479 0.392880 0.690246 0.030 Uiso 1 1 calc R U . . .
C5 C 0.0756(5) 0.7247(5) 0.8478(2) 0.0302(6) Uani 1 1 d . . . . .
H5A H -0.091098 0.721324 0.815097 0.045 Uiso 1 1 calc R U . . .
H5B H 0.085086 0.899863 0.868695 0.045 Uiso 1 1 calc R U . . .
H5C H 0.085330 0.614649 0.918191 0.045 Uiso 1 1 calc R U . . .
C6 C 0.5163(5) 0.2532(5) 0.8744(2) 0.0304(6) Uani 1 1 d . . . . .
H6A H 0.682730 0.261408 0.906363 0.046 Uiso 1 1 calc R U . . .
H6B H 0.513808 0.077921 0.851331 0.046 Uiso 1 1 calc R U . . .
H6C H 0.368837 0.306363 0.934404 0.046 Uiso 1 1 calc R U . . .

loop_
_atom_site_aniso_label
_atom_site_aniso_U_11
_atom_site_aniso_U_22
_atom_site_aniso_U_33
_atom_site_aniso_U_23
_atom_site_aniso_U_13
_atom_site_aniso_U_12
P1 0.0214(4) 0.0265(4) 0.0250(4) -0.0050(2) -0.0030(2) -0.0066(3)
C1 0.0244(12) 0.0251(12) 0.0305(14) -0.0044(10) -0.0055(9) -0.0024(9)
C2 0.0182(11) 0.0254(11) 0.0277(13) -0.0074(9) -0.0036(9) -0.0029(9)
C3 0.0205(11) 0.0240(11) 0.0261(13) -0.0054(9) -0.0056(9) -0.0047(9)
C4 0.0193(11) 0.0264(12) 0.0299(13) -0.0067(10) -0.0049(9) -0.0011(9)
C5 0.0225(12) 0.0316(13) 0.0345(14) -0.0074(10) -0.0010(10) 0.0014(10)
C6 0.0300(13) 0.0295(13) 0.0307(14) -0.0026(10) -0.0061(10) 0.0004(10)

loop_
_atom_type_symbol
_atom_type_description
_atom_type_scat_dispersion_real
_atom_type_scat_dispersion_imag
_atom_type_scat_source
C C 0.0033 0.0016 'International Tables Vol C Tables 4.2.6.8 and 6.1.1.4'
H H 0.0000 0.0000 'International Tables Vol C Tables 4.2.6.8 and 6.1.1.4'
P P 0.1023 0.0942 'International Tables Vol C Tables 4.2.6.8 and 6.1.1.4'

loop_
_geom_angle_atom_site_label_1
_geom_angle_atom_site_label_2
_geom_angle_atom_site_label_3
_geom_angle
_geom_angle_site_symmetry_1
_geom_angle_site_symmetry_3
_geom_angle_publ_flag
C1 P1 P1 97.21(8) . 2_666 ?
C4 P1 P1 97.47(8) . 2_666 ?
C4 P1 C1 92.15(10) . . ?
P1 C1 H1A 110.3 . . ?
P1 C1 H1B 110.3 . . ?
H1A C1 H1B 108.5 . . ?
C2 C1 P1 107.23(15) . . ?
C2 C1 H1A 110.3 . . ?
C2 C1 H1B 110.3 . . ?
C1 C2 C5 116.4(2) . . ?
C3 C2 C1 116.8(2) . . ?
C3 C2 C5 126.8(2) . . ?
C2 C3 C4 116.4(2) . . ?
C2 C3 C6 126.1(2) . . ?
C6 C3 C4 117.47(19) . . ?
P1 C4 H4A 110.3 . . ?
P1 C4 H4B 110.3 . . ?
C3 C4 P1 107.15(15) . . ?
C3 C4 H4A 110.3 . . ?
C3 C4 H4B 110.3 . . ?
H4A C4 H4B 108.5 . . ?
C2 C5 H5A 109.5 . . ?
C2 C5 H5B 109.5 . . ?
C2 C5 H5C 109.5 . . ?
H5A C5 H5B 109.5 . . ?
H5A C5 H5C 109.5 . . ?
H5B C5 H5C 109.5 . . ?
C3 C6 H6A 109.5 . . ?
C3 C6 H6B 109.5 . . ?
C3 C6 H6C 109.5 . . ?
H6A C6 H6B 109.5 . . ?
H6A C6 H6C 109.5 . . ?
H6B C6 H6C 109.5 . . ?

loop_
_geom_bond_atom_site_label_1
_geom_bond_atom_site_label_2
_geom_bond_distance
_geom_bond_site_symmetry_2
_geom_bond_publ_flag
P1 P1 2.2146(11) 2_666 ?
P1 C1 1.871(2) . ?
P1 C4 1.865(3) . ?
C1 H1A 0.9900 . ?
C1 H1B 0.9900 . ?
C1 C2 1.498(4) . ?
C2 C3 1.343(3) . ?
C2 C5 1.502(3) . ?
C3 C4 1.511(3) . ?
C3 C6 1.500(3) . ?
C4 H4A 0.9900 . ?
C4 H4B 0.9900 . ?
C5 H5A 0.9800 . ?
C5 H5B 0.9800 . ?
C5 H5C 0.9800 . ?
C6 H6A 0.9800 . ?
C6 H6B 0.9800 . ?
C6 H6C 0.9800 . ?

loop_
_geom_torsion_atom_site_label_1
_geom_torsion_atom_site_label_2
_geom_torsion_atom_site_label_3
_geom_torsion_atom_site_label_4
_geom_torsion
_geom_torsion_site_symmetry_1
_geom_torsion_site_symmetry_2
_geom_torsion_site_symmetry_3
_geom_torsion_site_symmetry_4
_geom_torsion_publ_flag
P1 P1 C1 C2 93.51(16) 2_666 . . . ?
P1 P1 C4 C3 -93.30(15) 2_666 . . . ?
P1 C1 C2 C3 3.4(3) . . . . ?
P1 C1 C2 C5 -178.01(17) . . . . ?
C1 P1 C4 C3 4.27(17) . . . . ?
C1 C2 C3 C4 -0.1(3) . . . . ?
C1 C2 C3 C6 178.2(2) . . . . ?
C2 C3 C4 P1 -3.3(3) . . . . ?
C4 P1 C1 C2 -4.30(17) . . . . ?
C5 C2 C3 C4 -178.5(2) . . . . ?
C5 C2 C3 C6 -0.3(4) . . . . ?
C6 C3 C4 P1 178.35(17) . . . . ?
